data_1569986
loop_
_publ_author_name
'Contreras-Montoya, Rafael'
'Smith, James P.'
'Boothroyd, Stephen C.'
'Aguilar, Juan A.'
'Mirzamani, Marzieh'
'Screen, Martin A.'
'Yufit, Dmitry S.'
'Robertson, Mark'
'He, Lilin'
'Qian, Shuo'
'Kumari, Harshita'
'Steed, Jonathan W.'

_publ_section_title
;
 Pathway complexity in fibre assembly: from liquid crystals to
 hyper-helical gelmorphs.
;
_journal_issue 41
_journal_name_full 'Chemical science'
_journal_page_first 11389
_journal_page_last 11401
_journal_paper_doi 10.1039/d3sc03841f
_journal_volume 14
_journal_year 2023
_chemical_formula_moiety 'C21 H26 N6 O4'
_chemical_formula_sum 'C21 H26 N6 O4'
_chemical_formula_weight 426.48
_space_group_crystal_system monoclinic
_space_group_IT_number 14
_space_group_name_Hall '-P 2ybc'
_space_group_name_H-M_alt 'P 1 21/c 1'
_atom_sites_solution_hydrogens mixed
_atom_sites_solution_primary direct
_audit_creation_date 2021-03-24
_audit_creation_method
;
Olex2 1.3-beta
(compiled 2020.11.12 svn.r5f609507 for OlexSys, GUI svn.r6272)
;
_audit_update_record
;
2022-11-28 deposited with the CCDC.	2023-09-26 downloaded from the CCDC.
;
_cell_angle_alpha 90
_cell_angle_beta 110.049(2)
_cell_angle_gamma 90
_cell_formula_units_Z 4
_cell_length_a 14.3484(8)
_cell_length_b 9.2167(5)
_cell_length_c 17.5718(9)
_cell_measurement_reflns_used 6630
_cell_measurement_temperature 120.0
_cell_measurement_theta_max 29.45
_cell_measurement_theta_min 2.41
_cell_volume 2183.0(2)
_computing_cell_refinement 'SAINT V8.40B (Bruker AXS, 2016)'
_computing_data_collection 'APEX3 v.2017.3_0 (Bruker AXS, 2017)'
_computing_data_reduction 'SAINT V8.40B (Bruker AXS, 2016)'
_computing_molecular_graphics 'Olex2 1.3-beta (Dolomanov et al., 2009)'
_computing_publication_material 'Olex2 1.3-beta (Dolomanov et al., 2009)'
_computing_structure_refinement 'SHELXL 2017/1 (Sheldrick, 2015)'
_computing_structure_solution 'XS  (Sheldrick, 2008)'
_diffrn_ambient_temperature 120.0
_diffrn_detector 'Bruker PHOTON III C7 MM CPAD'
_diffrn_detector_area_resol_mean 54.8
_diffrn_detector_type 'CPA sensor'
_diffrn_measured_fraction_theta_full 0.999
_diffrn_measured_fraction_theta_max 0.998
_diffrn_measurement_device '3-circle diffractometer'
_diffrn_measurement_device_type 'Bruker D8 Venture'
_diffrn_measurement_method '\w- and \f-scans'
_diffrn_radiation_monochromator 'focusing mirrors'
_diffrn_radiation_probe x-ray
_diffrn_radiation_type MoK\a
_diffrn_radiation_wavelength 0.71073
_diffrn_reflns_av_R_equivalents 0.0573
_diffrn_reflns_av_unetI/netI 0.0565
_diffrn_reflns_Laue_measured_fraction_full 0.999
_diffrn_reflns_Laue_measured_fraction_max 0.998
_diffrn_reflns_limit_h_max 19
_diffrn_reflns_limit_h_min -19
_diffrn_reflns_limit_k_max 12
_diffrn_reflns_limit_k_min -12
_diffrn_reflns_limit_l_max 23
_diffrn_reflns_limit_l_min -23
_diffrn_reflns_number 25558
_diffrn_reflns_point_group_measured_fraction_full 0.999
_diffrn_reflns_point_group_measured_fraction_max 0.998
_diffrn_reflns_theta_full 25.242
_diffrn_reflns_theta_max 29.000
_diffrn_reflns_theta_min 2.412
_diffrn_source 'microfocus sealed X-ray tube'
_diffrn_source_current 1.0
_diffrn_source_power 0.05
_diffrn_source_type 'Incoatec I\mS microsource'
_diffrn_source_voltage 50.0
_diffrn_standards_number 0
_exptl_absorpt_coefficient_mu 0.093
_exptl_absorpt_correction_T_max 0.7462
_exptl_absorpt_correction_T_min 0.6406
_exptl_absorpt_correction_type multi-scan
_exptl_absorpt_process_details
;
SADABS-2016/2 (Bruker,2016/2) was used for absorption correction.
wR2(int) was 0.1096 before and 0.0547 after correction.
The Ratio of minimum to maximum transmission is 0.8585.
The \l/2 correction factor is Not present.
;
_exptl_crystal_colour 'clear colourless'
_exptl_crystal_colour_lustre clear
_exptl_crystal_colour_primary colourless
_exptl_crystal_density_diffrn 1.298
_exptl_crystal_description prism
_exptl_crystal_F_000 904
_exptl_crystal_size_max 0.23
_exptl_crystal_size_mid 0.19
_exptl_crystal_size_min 0.02
_refine_diff_density_max 0.248
_refine_diff_density_min -0.275
_refine_diff_density_rms 0.054
_refine_ls_extinction_method none
_refine_ls_goodness_of_fit_ref 1.066
_refine_ls_hydrogen_treatment mixed
_refine_ls_matrix_type full
_refine_ls_number_parameters 306
_refine_ls_number_reflns 5792
_refine_ls_number_restraints 0
_refine_ls_restrained_S_all 1.066
_refine_ls_R_factor_all 0.0932
_refine_ls_R_factor_gt 0.0575
_refine_ls_shift/su_max 0.000
_refine_ls_shift/su_mean 0.000
_refine_ls_structure_factor_coef Fsqd
_refine_ls_weighting_details 'w=1/[\s^2^(Fo^2^)+(0.0364P)^2^+1.2397P] where P=(Fo^2^+2Fc^2^)/3'
_refine_ls_weighting_scheme calc
_refine_ls_wR_factor_gt 0.1122
_refine_ls_wR_factor_ref 0.1256
_reflns_Friedel_coverage 0.000
_reflns_number_gt 3962
_reflns_number_total 5792
_reflns_threshold_expression 'I > 2\s(I)'
_cod_data_source_file d3sc03841f2.cif
_cod_data_source_block 1RS_21srv164
_cod_depositor_comments
;
The following automatic conversions were performed:

data item '_diffrn_radiation_probe' value 'X-ray' was changed to
'x-ray' in accordance with the
/home/data/users/saulius/crontab/automatic-downloads/rss-feeds/RSC/lib/dictionaries/cif_core.dic
dictionary named 'cif_core.dic' version 2.4.2 last updated on
2011-04-26.

Automatic conversion script
Id: cif_fix_values 8170 2020-07-09 18:12:32Z antanas 

 Adding full bibliography for 1569983--1569987.cif.
;
_cod_database_code 1569986
_shelx_shelxl_version_number 2017/1
_shelx_space_group_comment
;
The symmetry employed for this shelxl refinement is uniquely defined
by the following loop, which should always be used as a source of
symmetry information in preference to the above space-group names.
They are only intended as comments.
;
_shelx_estimated_absorpt_t_max 0.998
_shelx_estimated_absorpt_t_min 0.979
_computing_bruker_data_scaling 'SADABS V2012/1 (Bruker AXS Inc.)'
_olex2_refinement_description
;
1. Fixed Uiso
 At 1.2 times of:
  All C(H) groups, All C(H,H) groups
 At 1.5 times of:
  All C(H,H,H) groups
2.a Ternary CH refined with riding coordinates:
 C1(H1A), C14(H14)
2.b Secondary CH2 refined with riding coordinates:
 C11(H11A,H11B)
2.c Aromatic/amide H refined with riding coordinates:
 C3(H3A), C4(H4A), C5(H5A), C6(H6A), C7(H7), C16(H16), C17(H17), C18(H18),
 C19(H19), C20(H20)
2.d Idealised Me refined as rotating group:
 C8(H8A,H8B,H8C), C21(H21A,H21B,H21C)
;
_olex2_submission_special_instructions 'No special instructions were received'

loop_
_space_group_symop_operation_xyz
'x, y, z'
'-x, y+1/2, -z+1/2'
'-x, -y, -z'
'x, -y-1/2, z-1/2'

loop_
_atom_site_label
_atom_site_type_symbol
_atom_site_fract_x
_atom_site_fract_y
_atom_site_fract_z
_atom_site_U_iso_or_equiv
_atom_site_adp_type
_atom_site_occupancy
_atom_site_site_symmetry_order
_atom_site_calc_flag
_atom_site_refinement_flags_posn
_atom_site_refinement_flags_adp
_atom_site_refinement_flags_occupancy
_atom_site_disorder_assembly
_atom_site_disorder_group
O1 O 0.47617(10) 0.41200(13) 0.30611(7) 0.0216(3) Uani 1 1 d . . . . .
O2 O 0.29784(10) 0.79804(14) 0.34560(8) 0.0254(3) Uani 1 1 d . . . . .
O3 O 0.52066(10) 0.91294(13) 0.43588(7) 0.0214(3) Uani 1 1 d . . . . .
O4 O 0.71038(10) 1.07312(14) 0.39452(7) 0.0242(3) Uani 1 1 d . . . . .
N1 N 0.51975(12) 0.60608(17) 0.39189(9) 0.0199(3) Uani 1 1 d . . . . .
N2 N 0.39477(12) 0.62412(16) 0.26769(9) 0.0211(3) Uani 1 1 d . . . . .
N3 N 0.40032(12) 0.77517(16) 0.27247(9) 0.0196(3) Uani 1 1 d . . . . .
N4 N 0.53067(11) 1.14805(17) 0.40322(9) 0.0194(3) Uani 1 1 d . . . . .
N5 N 0.61908(12) 1.16871(16) 0.46710(9) 0.0197(3) Uani 1 1 d . . . . .
N6 N 0.77995(13) 1.0933(2) 0.53116(10) 0.0285(4) Uani 1 1 d . . . . .
C1 C 0.61600(13) 0.5476(2) 0.44222(11) 0.0221(4) Uani 1 1 d . . . . .
H1A H 0.609547 0.439920 0.445428 0.027 Uiso 1 1 calc R U . . .
C2 C 0.69374(14) 0.5794(2) 0.40366(11) 0.0235(4) Uani 1 1 d . . . . .
C3 C 0.70341(15) 0.7178(2) 0.37525(13) 0.0276(4) Uani 1 1 d . . . . .
H3A H 0.662735 0.794627 0.381958 0.033 Uiso 1 1 calc R U . . .
C4 C 0.77181(16) 0.7442(2) 0.33737(14) 0.0351(5) Uani 1 1 d . . . . .
H4A H 0.776999 0.838620 0.317516 0.042 Uiso 1 1 calc R U . . .
C5 C 0.83260(16) 0.6345(3) 0.32814(14) 0.0373(5) Uani 1 1 d . . . . .
H5A H 0.879523 0.653307 0.302158 0.045 Uiso 1 1 calc R U . . .
C6 C 0.82473(16) 0.4972(3) 0.35694(15) 0.0385(5) Uani 1 1 d . . . . .
H6A H 0.866823 0.421434 0.351354 0.046 Uiso 1 1 calc R U . . .
C7 C 0.75508(15) 0.4700(2) 0.39412(13) 0.0319(5) Uani 1 1 d . . . . .
H7 H 0.749496 0.375125 0.413234 0.038 Uiso 1 1 calc R U . . .
C8 C 0.64292(15) 0.6095(2) 0.52755(12) 0.0294(4) Uani 1 1 d . . . . .
H8A H 0.649202 0.715238 0.525615 0.044 Uiso 1 1 calc R U . . .
H8B H 0.706084 0.568014 0.562214 0.044 Uiso 1 1 calc R U . . .
H8C H 0.590767 0.585180 0.549649 0.044 Uiso 1 1 calc R U . . .
C9 C 0.46612(13) 0.54220(19) 0.32183(10) 0.0179(4) Uani 1 1 d . . . . .
C10 C 0.35378(13) 0.85178(19) 0.31397(10) 0.0194(4) Uani 1 1 d . . . . .
C11 C 0.38518(14) 1.01041(19) 0.32467(11) 0.0212(4) Uani 1 1 d . . . . .
H11A H 0.390709 1.048983 0.273809 0.025 Uiso 1 1 calc R U . . .
H11B H 0.335472 1.068844 0.338707 0.025 Uiso 1 1 calc R U . . .
C12 C 0.48497(14) 1.01817(19) 0.39244(10) 0.0189(4) Uani 1 1 d . . . . .
C13 C 0.70440(14) 1.10689(19) 0.46036(11) 0.0202(4) Uani 1 1 d . . . . .
C14 C 0.88152(15) 1.0643(2) 0.53330(13) 0.0324(5) Uani 1 1 d . . . . .
H14 H 0.875742 1.017057 0.480643 0.039 Uiso 1 1 calc R U . . .
C15 C 0.93146(15) 0.9551(2) 0.59962(12) 0.0292(4) Uani 1 1 d . . . . .
C16 C 1.02629(16) 0.9735(3) 0.65430(13) 0.0379(5) Uani 1 1 d . . . . .
H16 H 1.061094 1.060535 0.652858 0.045 Uiso 1 1 calc R U . . .
C17 C 1.07197(19) 0.8686(3) 0.71112(14) 0.0432(6) Uani 1 1 d . . . . .
H17 H 1.137331 0.884202 0.747904 0.052 Uiso 1 1 calc R U . . .
C18 C 1.02331(19) 0.7421(3) 0.71459(15) 0.0445(6) Uani 1 1 d . . . . .
H18 H 1.054320 0.670324 0.753926 0.053 Uiso 1 1 calc R U . . .
C19 C 0.9285(2) 0.7202(3) 0.66014(17) 0.0528(7) Uani 1 1 d . . . . .
H19 H 0.894258 0.632744 0.661817 0.063 Uiso 1 1 calc R U . . .
C20 C 0.88336(18) 0.8259(3) 0.60296(16) 0.0455(6) Uani 1 1 d . . . . .
H20 H 0.818467 0.809455 0.565547 0.055 Uiso 1 1 calc R U . . .
C21 C 0.93804(18) 1.2039(3) 0.53746(16) 0.0475(6) Uani 1 1 d . . . . .
H21A H 0.903226 1.264273 0.490379 0.071 Uiso 1 1 calc R U . . .
H21B H 1.004876 1.181906 0.537495 0.071 Uiso 1 1 calc R U . . .
H21C H 0.942713 1.256119 0.587216 0.071 Uiso 1 1 calc R U . . .
H1 H 0.5116(16) 0.697(2) 0.3973(12) 0.029(6) Uiso 1 1 d . . . . .
H2 H 0.3647(15) 0.588(2) 0.2180(13) 0.028(6) Uiso 1 1 d . . . . .
H3 H 0.4359(17) 0.816(3) 0.2496(14) 0.041(7) Uiso 1 1 d . . . . .
H4 H 0.5039(15) 1.221(2) 0.3713(13) 0.026(6) Uiso 1 1 d . . . . .
H5 H 0.6140(15) 1.167(2) 0.5119(13) 0.027(6) Uiso 1 1 d . . . . .
H6 H 0.7689(17) 1.123(3) 0.5701(15) 0.037(7) Uiso 1 1 d . . . . .

loop_
_atom_site_aniso_label
_atom_site_aniso_U_11
_atom_site_aniso_U_22
_atom_site_aniso_U_33
_atom_site_aniso_U_23
_atom_site_aniso_U_13
_atom_site_aniso_U_12
O1 0.0329(7) 0.0127(6) 0.0221(6) -0.0004(5) 0.0131(6) 0.0010(5)
O2 0.0306(7) 0.0244(7) 0.0253(7) -0.0034(6) 0.0151(6) -0.0048(6)
O3 0.0319(7) 0.0130(6) 0.0194(6) 0.0007(5) 0.0091(5) 0.0007(5)
O4 0.0316(7) 0.0244(7) 0.0167(6) -0.0020(5) 0.0084(5) 0.0004(6)
N1 0.0250(8) 0.0130(8) 0.0205(8) -0.0007(6) 0.0062(6) 0.0006(6)
N2 0.0344(9) 0.0113(7) 0.0164(8) -0.0016(6) 0.0069(7) 0.0004(6)
N3 0.0303(9) 0.0123(7) 0.0189(8) 0.0008(6) 0.0120(7) 0.0005(6)
N4 0.0251(8) 0.0141(7) 0.0171(8) 0.0029(6) 0.0050(6) -0.0006(6)
N5 0.0283(8) 0.0174(8) 0.0134(8) -0.0015(6) 0.0071(6) -0.0017(6)
N6 0.0288(9) 0.0398(11) 0.0166(8) -0.0026(8) 0.0073(7) 0.0016(8)
C1 0.0230(9) 0.0150(9) 0.0264(10) 0.0028(7) 0.0059(8) 0.0003(7)
C2 0.0246(10) 0.0197(9) 0.0251(10) -0.0039(8) 0.0071(8) -0.0023(8)
C3 0.0295(11) 0.0176(9) 0.0391(12) -0.0027(8) 0.0160(9) -0.0015(8)
C4 0.0378(12) 0.0266(11) 0.0449(13) -0.0009(10) 0.0195(11) -0.0070(9)
C5 0.0323(12) 0.0436(14) 0.0411(13) -0.0058(10) 0.0189(10) -0.0066(10)
C6 0.0310(12) 0.0343(13) 0.0535(15) -0.0038(11) 0.0187(11) 0.0067(10)
C7 0.0314(11) 0.0215(10) 0.0434(13) 0.0027(9) 0.0135(10) 0.0037(9)
C8 0.0306(11) 0.0308(11) 0.0250(10) 0.0031(9) 0.0071(8) -0.0017(9)
C9 0.0253(9) 0.0139(8) 0.0184(9) 0.0016(7) 0.0124(7) -0.0015(7)
C10 0.0246(9) 0.0168(9) 0.0158(8) 0.0001(7) 0.0057(7) 0.0000(7)
C11 0.0262(9) 0.0147(9) 0.0239(9) -0.0003(7) 0.0102(8) 0.0022(7)
C12 0.0268(9) 0.0156(9) 0.0178(9) -0.0018(7) 0.0120(7) 0.0012(7)
C13 0.0272(10) 0.0136(8) 0.0197(9) -0.0003(7) 0.0079(8) -0.0024(7)
C14 0.0269(11) 0.0426(13) 0.0264(10) 0.0012(9) 0.0074(9) 0.0015(9)
C15 0.0289(10) 0.0329(11) 0.0270(10) -0.0006(8) 0.0112(8) 0.0025(9)
C16 0.0344(12) 0.0346(12) 0.0369(13) -0.0009(10) 0.0022(10) -0.0004(10)
C17 0.0421(13) 0.0427(14) 0.0377(13) 0.0009(11) 0.0045(11) 0.0121(11)
C18 0.0507(15) 0.0464(15) 0.0408(14) 0.0103(11) 0.0214(12) 0.0185(12)
C19 0.0566(17) 0.0434(15) 0.0625(18) 0.0132(13) 0.0256(14) -0.0025(13)
C20 0.0371(13) 0.0478(15) 0.0485(15) 0.0063(12) 0.0106(11) -0.0083(11)
C21 0.0352(13) 0.0496(15) 0.0546(16) 0.0191(12) 0.0114(12) 0.0024(12)

loop_
_atom_type_symbol
_atom_type_description
_atom_type_scat_dispersion_real
_atom_type_scat_dispersion_imag
_atom_type_scat_source
C C 0.0033 0.0016 'International Tables Vol C Tables 4.2.6.8 and 6.1.1.4'
H H 0.0000 0.0000 'International Tables Vol C Tables 4.2.6.8 and 6.1.1.4'
N N 0.0061 0.0033 'International Tables Vol C Tables 4.2.6.8 and 6.1.1.4'
O O 0.0106 0.0060 'International Tables Vol C Tables 4.2.6.8 and 6.1.1.4'

loop_
_geom_angle_atom_site_label_1
_geom_angle_atom_site_label_2
_geom_angle_atom_site_label_3
_geom_angle
_geom_angle_site_symmetry_1
_geom_angle_site_symmetry_3
_geom_angle_publ_flag
C1 N1 H1 115.4(14) . . ?
C9 N1 C1 121.17(15) . . ?
C9 N1 H1 118.3(14) . . ?
N3 N2 H2 115.2(14) . . ?
C9 N2 N3 119.82(15) . . ?
C9 N2 H2 118.2(14) . . ?
N2 N3 H3 116.8(17) . . ?
C10 N3 N2 121.83(16) . . ?
C10 N3 H3 121.3(17) . . ?
N5 N4 H4 119.4(14) . . ?
C12 N4 N5 120.08(15) . . ?
C12 N4 H4 120.4(14) . . ?
N4 N5 C13 117.48(15) . . ?
N4 N5 H5 114.7(15) . . ?
C13 N5 H5 116.7(15) . . ?
C13 N6 C14 121.18(16) . . ?
C13 N6 H6 115.0(17) . . ?
C14 N6 H6 121.7(17) . . ?
N1 C1 H1A 108.2 . . ?
N1 C1 C2 110.15(15) . . ?
N1 C1 C8 108.94(15) . . ?
C2 C1 H1A 108.2 . . ?
C2 C1 C8 112.89(15) . . ?
C8 C1 H1A 108.2 . . ?
C3 C2 C1 120.99(17) . . ?
C7 C2 C1 120.49(17) . . ?
C7 C2 C3 118.50(18) . . ?
C2 C3 H3A 119.8 . . ?
C4 C3 C2 120.47(19) . . ?
C4 C3 H3A 119.8 . . ?
C3 C4 H4A 119.7 . . ?
C5 C4 C3 120.6(2) . . ?
C5 C4 H4A 119.7 . . ?
C4 C5 H5A 120.2 . . ?
C4 C5 C6 119.6(2) . . ?
C6 C5 H5A 120.2 . . ?
C5 C6 H6A 120.0 . . ?
C5 C6 C7 119.9(2) . . ?
C7 C6 H6A 120.0 . . ?
C2 C7 C6 120.9(2) . . ?
C2 C7 H7 119.5 . . ?
C6 C7 H7 119.5 . . ?
C1 C8 H8A 109.5 . . ?
C1 C8 H8B 109.5 . . ?
C1 C8 H8C 109.5 . . ?
H8A C8 H8B 109.5 . . ?
H8A C8 H8C 109.5 . . ?
H8B C8 H8C 109.5 . . ?
O1 C9 N1 123.34(17) . . ?
O1 C9 N2 119.58(16) . . ?
N1 C9 N2 117.02(16) . . ?
O2 C10 N3 123.86(17) . . ?
O2 C10 C11 122.94(16) . . ?
N3 C10 C11 112.96(16) . . ?
C10 C11 H11A 110.2 . . ?
C10 C11 H11B 110.2 . . ?
H11A C11 H11B 108.5 . . ?
C12 C11 C10 107.56(15) . . ?
C12 C11 H11A 110.2 . . ?
C12 C11 H11B 110.2 . . ?
O3 C12 N4 122.26(17) . . ?
O3 C12 C11 121.94(16) . . ?
N4 C12 C11 115.79(15) . . ?
O4 C13 N5 122.07(17) . . ?
O4 C13 N6 123.51(18) . . ?
N6 C13 N5 114.36(16) . . ?
N6 C14 H14 106.8 . . ?
N6 C14 C15 110.05(17) . . ?
N6 C14 C21 110.96(19) . . ?
C15 C14 H14 106.8 . . ?
C21 C14 H14 106.8 . . ?
C21 C14 C15 115.01(18) . . ?
C16 C15 C14 123.0(2) . . ?
C16 C15 C20 117.5(2) . . ?
C20 C15 C14 119.3(2) . . ?
C15 C16 H16 119.1 . . ?
C15 C16 C17 121.8(2) . . ?
C17 C16 H16 119.1 . . ?
C16 C17 H17 119.9 . . ?
C18 C17 C16 120.3(2) . . ?
C18 C17 H17 119.9 . . ?
C17 C18 H18 120.4 . . ?
C17 C18 C19 119.2(2) . . ?
C19 C18 H18 120.4 . . ?
C18 C19 H19 119.9 . . ?
C18 C19 C20 120.1(2) . . ?
C20 C19 H19 119.9 . . ?
C15 C20 C19 121.1(2) . . ?
C15 C20 H20 119.4 . . ?
C19 C20 H20 119.4 . . ?
C14 C21 H21A 109.5 . . ?
C14 C21 H21B 109.5 . . ?
C14 C21 H21C 109.5 . . ?
H21A C21 H21B 109.5 . . ?
H21A C21 H21C 109.5 . . ?
H21B C21 H21C 109.5 . . ?

loop_
_geom_bond_atom_site_label_1
_geom_bond_atom_site_label_2
_geom_bond_distance
_geom_bond_site_symmetry_2
_geom_bond_publ_flag
O1 C9 1.251(2) . ?
O2 C10 1.227(2) . ?
O3 C12 1.232(2) . ?
O4 C13 1.229(2) . ?
N1 C1 1.464(2) . ?
N1 C9 1.343(2) . ?
N1 H1 0.86(2) . ?
N2 N3 1.395(2) . ?
N2 C9 1.362(2) . ?
N2 H2 0.89(2) . ?
N3 C10 1.345(2) . ?
N3 H3 0.84(2) . ?
N4 N5 1.389(2) . ?
N4 C12 1.347(2) . ?
N4 H4 0.87(2) . ?
N5 C13 1.392(2) . ?
N5 H5 0.82(2) . ?
N6 C13 1.347(2) . ?
N6 C14 1.469(3) . ?
N6 H6 0.80(2) . ?
C1 H1A 1.0000 . ?
C1 C2 1.519(3) . ?
C1 C8 1.525(3) . ?
C2 C3 1.394(3) . ?
C2 C7 1.386(3) . ?
C3 H3A 0.9500 . ?
C3 C4 1.383(3) . ?
C4 H4A 0.9500 . ?
C4 C5 1.381(3) . ?
C5 H5A 0.9500 . ?
C5 C6 1.382(3) . ?
C6 H6A 0.9500 . ?
C6 C7 1.391(3) . ?
C7 H7 0.9500 . ?
C8 H8A 0.9800 . ?
C8 H8B 0.9800 . ?
C8 H8C 0.9800 . ?
C10 C11 1.522(2) . ?
C11 H11A 0.9900 . ?
C11 H11B 0.9900 . ?
C11 C12 1.518(3) . ?
C14 H14 1.0000 . ?
C14 C15 1.520(3) . ?
C14 C21 1.509(3) . ?
C15 C16 1.381(3) . ?
C15 C20 1.388(3) . ?
C16 H16 0.9500 . ?
C16 C17 1.383(3) . ?
C17 H17 0.9500 . ?
C17 C18 1.371(3) . ?
C18 H18 0.9500 . ?
C18 C19 1.383(4) . ?
C19 H19 0.9500 . ?
C19 C20 1.390(4) . ?
C20 H20 0.9500 . ?
C21 H21A 0.9800 . ?
C21 H21B 0.9800 . ?
C21 H21C 0.9800 . ?

loop_
_geom_hbond_atom_site_label_D
_geom_hbond_atom_site_label_H
_geom_hbond_atom_site_label_A
_geom_hbond_distance_DH
_geom_hbond_distance_HA
_geom_hbond_distance_DA
_geom_hbond_angle_DHA
_geom_hbond_site_symmetry_A
_geom_hbond_publ_flag
N1 H1 O3 0.86(2) 2.09(2) 2.931(2) 166(2) . yes
N2 H2 O4 0.89(2) 1.90(2) 2.770(2) 162(2) 2_645 yes
N3 H3 O1 0.84(2) 2.04(2) 2.884(2) 179(2) 2_655 yes
N4 H4 O1 0.87(2) 2.06(2) 2.920(2) 165.8(19) 1_565 yes
N5 H5 O2 0.82(2) 2.41(2) 3.107(2) 144.4(19) 3_676 yes
N5 H5 O3 0.82(2) 2.52(2) 3.136(2) 133.7(18) 3_676 yes
N6 H6 O2 0.80(2) 2.15(2) 2.932(2) 166(2) 3_676 yes

loop_
_geom_torsion_atom_site_label_1
_geom_torsion_atom_site_label_2
_geom_torsion_atom_site_label_3
_geom_torsion_atom_site_label_4
_geom_torsion
_geom_torsion_site_symmetry_1
_geom_torsion_site_symmetry_2
_geom_torsion_site_symmetry_3
_geom_torsion_site_symmetry_4
_geom_torsion_publ_flag
N1 C9 N2 N3 21.1(2) . . . . ?
N2 N3 C10 O2 -5.4(3) . . . . ?
N3 N2 C9 O1 -161.74(16) . . . . ?
N4 N5 C13 O4 21.1(2) . . . . ?
N5 N4 C12 O3 -2.8(3) . . . . ?
N6 C13 N5 N4 -161.50(16) . . . . ?
C1 N1 C9 O1 22.4(3) . . . . ?
C1 N1 C9 N2 -160.50(16) . . . . ?
C2 C1 N1 C9 73.7(2) . . . . ?
C3 C2 C1 N1 47.7(2) . . . . ?
C3 C2 C1 C8 -74.3(2) . . . . ?
C7 C2 C1 N1 -130.64(19) . . . . ?
C7 C2 C1 C8 107.3(2) . . . . ?
C8 C1 N1 C9 -161.93(16) . . . . ?
C9 N2 N3 C10 -93.4(2) . . . . ?
C10 C11 C12 O3 -10.1(2) . . . . ?
C10 C11 C12 N4 171.46(15) . . . . ?
C11 C10 N3 N2 169.12(15) . . . . ?
C11 C12 N4 N5 175.68(15) . . . . ?
C12 N4 N5 C13 74.3(2) . . . . ?
C12 C11 C10 O2 96.3(2) . . . . ?
C12 C11 C10 N3 -78.32(19) . . . . ?
C14 N6 C13 O4 12.5(3) . . . . ?
C14 N6 C13 N5 -164.90(17) . . . . ?
C15 C14 N6 C13 -139.43(19) . . . . ?
C16 C15 C14 N6 -133.3(2) . . . . ?
C16 C15 C14 C21 -7.2(3) . . . . ?
C20 C15 C14 N6 51.1(3) . . . . ?
C20 C15 C14 C21 177.3(2) . . . . ?
C21 C14 N6 C13 92.1(2) . . . . ?
